data_1564249
loop_
_publ_author_name
'Guo, Yi'
'Huang, Fang'
'Sun, Weiguang'
'Zhou, Yuan'
'Chen, Chunmei'
'Qi, Changxing'
'Yang, Jing'
'Li, Xiao-Nian'
'Luo, Zengwei'
'Zhu, Hucheng'
'Wang, Xiaochuan'
'Zhang, Yonghui'

_publ_section_title
;
 Unprecedented Polycyclic Polyprenylated Acylphloroglucinols with
 Anti-Alzheimer&#x2019;s Activity from St. John&#x2019;s Wort
;
_journal_name_full 'Chemical Science'
_journal_paper_doi 10.1039/D1SC03356E
_journal_year 2021
_chemical_absolute_configuration ad
_chemical_formula_moiety 'C29 H44 O6'
_chemical_formula_sum 'C29 H44 O6'
_chemical_formula_weight 488.64
_space_group_crystal_system monoclinic
_space_group_IT_number 4
_space_group_name_Hall 'P 2yb'
_space_group_name_H-M_alt 'P 1 21 1'
_atom_sites_solution_hydrogens geom
_atom_sites_solution_primary direct
_atom_sites_solution_secondary difmap
_audit_creation_method SHELXL-2014/7
_audit_update_record
;
2019-06-26 deposited with the CCDC.	2021-07-21 downloaded from the CCDC.
;
_cell_angle_alpha 90
_cell_angle_beta 95.0100(10)
_cell_angle_gamma 90
_cell_formula_units_Z 4
_cell_length_a 11.4340(3)
_cell_length_b 11.8435(4)
_cell_length_c 20.1913(6)
_cell_measurement_reflns_used 9749
_cell_measurement_temperature 100(2)
_cell_measurement_theta_max 70.34
_cell_measurement_theta_min 4.33
_cell_volume 2723.83(14)
_computing_cell_refinement 'Bruker SAINT'
_computing_data_collection 'Bruker APEX2'
_computing_data_reduction 'Bruker SAINT'
_computing_molecular_graphics 'Bruker SHELXTL'
_computing_publication_material 'Bruker SHELXTL'
_computing_structure_refinement 'SHELXL-2014 (Sheldrick 2014)'
_computing_structure_solution 'SHELXS-97 (Sheldrick 2008)'
_diffrn_ambient_temperature 100(2)
_diffrn_measured_fraction_theta_full 0.986
_diffrn_measured_fraction_theta_max 0.967
_diffrn_measurement_device_type 'Bruker APEX-II CCD'
_diffrn_measurement_method '\f and \w scans'
_diffrn_radiation_type CuK\a
_diffrn_radiation_wavelength 1.54178
_diffrn_reflns_av_R_equivalents 0.0494
_diffrn_reflns_av_unetI/netI 0.0488
_diffrn_reflns_Laue_measured_fraction_full 0.986
_diffrn_reflns_Laue_measured_fraction_max 0.967
_diffrn_reflns_limit_h_max 13
_diffrn_reflns_limit_h_min -11
_diffrn_reflns_limit_k_max 14
_diffrn_reflns_limit_k_min -14
_diffrn_reflns_limit_l_max 23
_diffrn_reflns_limit_l_min -23
_diffrn_reflns_number 26357
_diffrn_reflns_point_group_measured_fraction_full 0.862
_diffrn_reflns_point_group_measured_fraction_max 0.838
_diffrn_reflns_theta_full 67.679
_diffrn_reflns_theta_max 70.330
_diffrn_reflns_theta_min 4.332
_diffrn_source 'fine-focus sealed tube'
_exptl_absorpt_coefficient_mu 0.655
_exptl_absorpt_correction_type multi-scan
_exptl_absorpt_process_details sadabs
_exptl_crystal_colour colourless
_exptl_crystal_density_diffrn 1.192
_exptl_crystal_description block
_exptl_crystal_F_000 1064
_exptl_crystal_size_max 0.670
_exptl_crystal_size_mid 0.580
_exptl_crystal_size_min 0.170
_exptl_transmission_factor_max 0.7533
_exptl_transmission_factor_min 0.4495
_refine_diff_density_max 0.410
_refine_diff_density_min -0.500
_refine_diff_density_rms 0.097
_refine_ls_abs_structure_details
;
 Flack x determined using 3278 quotients [(I+)-(I-)]/[(I+)+(I-)]
 (Parsons, Flack and Wagner, Acta Cryst. B69 (2013) 249-259).
;
_refine_ls_abs_structure_Flack 0.09(6)
_refine_ls_extinction_method none
_refine_ls_goodness_of_fit_ref 1.034
_refine_ls_hydrogen_treatment constr
_refine_ls_matrix_type full
_refine_ls_number_parameters 653
_refine_ls_number_reflns 8708
_refine_ls_number_restraints 1
_refine_ls_restrained_S_all 1.034
_refine_ls_R_factor_all 0.0566
_refine_ls_R_factor_gt 0.0563
_refine_ls_shift/su_max 0.000
_refine_ls_shift/su_mean 0.000
_refine_ls_structure_factor_coef Fsqd
_refine_ls_weighting_details 'w=1/[\s^2^(Fo^2^)+(0.1233P)^2^+0.3379P] where P=(Fo^2^+2Fc^2^)/3'
_refine_ls_weighting_scheme calc
_refine_ls_wR_factor_gt 0.1465
_refine_ls_wR_factor_ref 0.1470
_reflns_Friedel_coverage 0.648
_reflns_Friedel_fraction_full 0.724
_reflns_Friedel_fraction_max 0.694
_reflns_number_gt 8612
_reflns_number_total 8708
_reflns_threshold_expression 'I > 2\s(I)'
_cod_data_source_file d1sc03356e2.cif
_cod_data_source_block cu_zyh_gy1576_0m
_cod_original_sg_symbol_H-M 'P 21'
_cod_database_code 1564249
_shelx_shelxl_version_number 2014/7
_shelx_space_group_comment
;
The symmetry employed for this shelxl refinement is uniquely defined
by the following loop, which should always be used as a source of
symmetry information in preference to the above space-group names.
They are only intended as comments.
;
_shelx_estimated_absorpt_t_min 0.668
_shelx_estimated_absorpt_t_max 0.897

loop_
_space_group_symop_operation_xyz
'x, y, z'
'-x, y+1/2, -z'

loop_
_atom_site_label
_atom_site_type_symbol
_atom_site_fract_x
_atom_site_fract_y
_atom_site_fract_z
_atom_site_U_iso_or_equiv
_atom_site_adp_type
_atom_site_occupancy
_atom_site_site_symmetry_order
_atom_site_calc_flag
_atom_site_refinement_flags_posn
_atom_site_refinement_flags_adp
_atom_site_refinement_flags_occupancy
_atom_site_disorder_assembly
_atom_site_disorder_group
O1 O 0.02320(16) 0.84951(16) 0.09577(9) 0.0131(4) Uani 1 1 d . . . . .
O2 O -0.08114(16) 0.70611(17) 0.21646(9) 0.0137(4) Uani 1 1 d . . . . .
H2A H -0.0830 0.7753 0.2074 0.021 Uiso 1 1 calc R U . . .
O3 O -0.10904(17) 0.50869(18) 0.13422(9) 0.0166(4) Uani 1 1 d . . . . .
O4 O -0.06744(17) 0.64315(17) 0.06323(9) 0.0172(4) Uani 1 1 d . . . . .
O5 O 0.12534(17) 1.06093(19) 0.06941(9) 0.0196(4) Uani 1 1 d . . . . .
H5 H 0.1178 1.0814 0.0294 0.029 Uiso 1 1 calc R U . . .
O6 O 0.22209(17) 0.59281(18) 0.12532(10) 0.0176(4) Uani 1 1 d . . . . .
O7 O 0.52909(16) 0.35731(17) 0.40316(9) 0.0143(4) Uani 1 1 d . . . . .
O8 O 0.67293(17) 0.01516(18) 0.39317(10) 0.0187(4) Uani 1 1 d . . . . .
O9 O 0.59635(18) 0.15043(18) 0.45182(9) 0.0180(4) Uani 1 1 d . . . . .
O10 O 0.68743(17) 0.21538(17) 0.31074(9) 0.0158(4) Uani 1 1 d . . . . .
H10A H 0.6934 0.2779 0.3303 0.024 Uiso 1 1 calc R U . . .
O11 O 0.34992(17) 0.09519(18) 0.35105(10) 0.0174(4) Uani 1 1 d . . . . .
C1 C -0.0307(3) 0.9676(3) 0.48672(16) 0.0317(8) Uani 1 1 d . . . . .
H1 H 0.0058 1.0412 0.4801 0.048 Uiso 1 1 calc R U . . .
H27 H -0.0207 0.9476 0.5340 0.048 Uiso 1 1 calc R U . . .
H28 H -0.1146 0.9717 0.4721 0.048 Uiso 1 1 calc R U . . .
C2 C 0.0265(3) 0.8796(3) 0.44690(14) 0.0220(6) Uani 1 1 d . . . . .
C3 C 0.1178(3) 0.9038(3) 0.41363(13) 0.0177(6) Uani 1 1 d . . . . .
H29 H 0.1457 0.9794 0.4168 0.021 Uiso 1 1 calc R U . . .
C4 C 0.1824(3) 0.8245(3) 0.37123(13) 0.0178(6) Uani 1 1 d . . . . .
H23 H 0.1813 0.7475 0.3902 0.021 Uiso 1 1 calc R U . . .
H22 H 0.2654 0.8487 0.3717 0.021 Uiso 1 1 calc R U . . .
C5 C 0.1265(2) 0.8218(3) 0.29858(12) 0.0139(5) Uani 1 1 d . . . . .
H30 H 0.0446 0.7928 0.2996 0.017 Uiso 1 1 calc R U . . .
C6 C 0.1913(2) 0.7421(2) 0.25200(13) 0.0128(5) Uani 1 1 d . . . . .
C7 C 0.1174(2) 0.7361(2) 0.18051(12) 0.0114(5) Uani 1 1 d . . . . .
C8 C 0.0109(2) 0.6525(2) 0.18315(12) 0.0124(5) Uani 1 1 d . . . . .
C9 C 0.0413(2) 0.5409(2) 0.21809(13) 0.0137(5) Uani 1 1 d . . . . .
H12 H 0.1052 0.5069 0.1937 0.016 Uiso 1 1 calc R U . . .
C10 C -0.0674(2) 0.4666(2) 0.20090(13) 0.0166(6) Uani 1 1 d . . . . .
C11 C -0.1645(3) 0.4770(3) 0.24704(14) 0.0214(6) Uani 1 1 d . . . . .
H10 H -0.1887 0.5561 0.2494 0.032 Uiso 1 1 calc R U . . .
H11 H -0.1358 0.4506 0.2915 0.032 Uiso 1 1 calc R U . . .
H2 H -0.2317 0.4309 0.2300 0.032 Uiso 1 1 calc R U . . .
C12 C -0.0660(3) 0.9280(3) -0.00247(14) 0.0193(6) Uani 1 1 d . . . . .
H45 H 0.0108 0.9308 -0.0205 0.029 Uiso 1 1 calc R U . . .
H4 H -0.1161 0.9884 -0.0224 0.029 Uiso 1 1 calc R U . . .
H3 H -0.1030 0.8548 -0.0129 0.029 Uiso 1 1 calc R U . . .
C13 C -0.0502(2) 0.9438(3) 0.07278(13) 0.0159(6) Uani 1 1 d . . . . .
C14 C 0.0709(2) 0.8520(2) 0.16073(12) 0.0123(5) Uani 1 1 d . . . . .
C15 C -0.0554(2) 0.6066(2) 0.11870(13) 0.0125(5) Uani 1 1 d . . . . .
C16 C -0.0367(3) 0.3434(3) 0.19054(15) 0.0225(6) Uani 1 1 d . . . . .
H9 H -0.1075 0.3019 0.1742 0.034 Uiso 1 1 calc R U . . .
H8 H -0.0043 0.3108 0.2328 0.034 Uiso 1 1 calc R U . . .
H7 H 0.0217 0.3382 0.1579 0.034 Uiso 1 1 calc R U . . .
C17 C 0.0940(2) 0.5575(2) 0.28871(13) 0.0147(5) Uani 1 1 d . . . . .
H34 H 0.1106 0.4838 0.3107 0.018 Uiso 1 1 calc R U . . .
H33 H 0.0398 0.6007 0.3148 0.018 Uiso 1 1 calc R U . . .
C18 C 0.2085(2) 0.6237(2) 0.28310(13) 0.0147(5) Uani 1 1 d . . . . .
H32 H 0.2599 0.5792 0.2560 0.018 Uiso 1 1 calc R U . . .
H31 H 0.2495 0.6317 0.3281 0.018 Uiso 1 1 calc R U . . .
C19 C 0.3143(2) 0.7902(2) 0.24331(14) 0.0161(5) Uani 1 1 d . . . . .
H15 H 0.3551 0.8056 0.2871 0.024 Uiso 1 1 calc R U . . .
H14 H 0.3066 0.8604 0.2176 0.024 Uiso 1 1 calc R U . . .
H13 H 0.3594 0.7352 0.2197 0.024 Uiso 1 1 calc R U . . .
C20 C 0.1181(2) 0.9416(2) 0.27050(13) 0.0149(5) Uani 1 1 d . . . . .
H20 H 0.0647 0.9865 0.2962 0.018 Uiso 1 1 calc R U . . .
H21 H 0.1967 0.9773 0.2762 0.018 Uiso 1 1 calc R U . . .
C21 C 0.0740(2) 0.9446(2) 0.19819(13) 0.0135(5) Uani 1 1 d . . . . .
C22 C 0.0340(2) 1.0564(2) 0.17020(13) 0.0154(6) Uani 1 1 d . . . . .
H18 H 0.0940 1.1142 0.1835 0.019 Uiso 1 1 calc R U . . .
H19 H -0.0397 1.0783 0.1892 0.019 Uiso 1 1 calc R U . . .
C23 C 0.0129(2) 1.0542(2) 0.09418(13) 0.0158(5) Uani 1 1 d . . . . .
H17 H -0.0361 1.1204 0.0783 0.019 Uiso 1 1 calc R U . . .
C24 C -0.0302(4) 0.7654(3) 0.4473(2) 0.0421(10) Uani 1 1 d . . . . .
H24 H -0.1126 0.7715 0.4296 0.063 Uiso 1 1 calc R U . . .
H25 H -0.0262 0.7366 0.4930 0.063 Uiso 1 1 calc R U . . .
H26 H 0.0110 0.7134 0.4196 0.063 Uiso 1 1 calc R U . . .
C25 C 0.2015(2) 0.6926(2) 0.12884(13) 0.0123(5) Uani 1 1 d . . . . .
C26 C 0.2595(2) 0.7747(2) 0.08304(13) 0.0153(5) Uani 1 1 d . . . . .
H35 H 0.2415 0.8543 0.0952 0.018 Uiso 1 1 calc R U . . .
C27 C 0.3932(2) 0.7569(3) 0.08720(15) 0.0214(6) Uani 1 1 d . . . . .
H37 H 0.4301 0.7974 0.1259 0.032 Uiso 1 1 calc R U . . .
H38 H 0.4239 0.7857 0.0467 0.032 Uiso 1 1 calc R U . . .
H36 H 0.4107 0.6761 0.0917 0.032 Uiso 1 1 calc R U . . .
C28 C 0.2072(3) 0.7495(3) 0.01148(14) 0.0198(6) Uani 1 1 d . . . . .
H39 H 0.2329 0.6746 -0.0020 0.030 Uiso 1 1 calc R U . . .
H41 H 0.2342 0.8066 -0.0188 0.030 Uiso 1 1 calc R U . . .
H40 H 0.1213 0.7512 0.0098 0.030 Uiso 1 1 calc R U . . .
C29 C -0.1686(2) 0.9345(3) 0.10181(14) 0.0199(6) Uani 1 1 d . . . . .
H42 H -0.2080 0.8650 0.0859 0.030 Uiso 1 1 calc R U . . .
H44 H -0.2173 0.9997 0.0877 0.030 Uiso 1 1 calc R U . . .
H43 H -0.1564 0.9330 0.1505 0.030 Uiso 1 1 calc R U . . .
C30 C 0.5710(3) 0.4378(3) 0.50810(13) 0.0181(6) Uani 1 1 d . . . . .
H90 H 0.4873 0.4392 0.5149 0.027 Uiso 1 1 calc R U . . .
H46 H 0.6114 0.4986 0.5339 0.027 Uiso 1 1 calc R U . . .
H48 H 0.6045 0.3649 0.5228 0.027 Uiso 1 1 calc R U . . .
C31 C 0.5865(2) 0.4545(3) 0.43470(13) 0.0152(6) Uani 1 1 d . . . . .
C32 C 0.5060(2) 0.3583(2) 0.33543(13) 0.0127(5) Uani 1 1 d . . . . .
C33 C 0.4728(2) 0.2403(2) 0.31124(12) 0.0128(5) Uani 1 1 d . . . . .
C34 C 0.4339(2) 0.2425(2) 0.23283(13) 0.0145(5) Uani 1 1 d . . . . .
C35 C 0.5147(2) 0.3270(2) 0.19849(13) 0.0142(5) Uani 1 1 d . . . . .
H80 H 0.5976 0.3044 0.2118 0.017 Uiso 1 1 calc R U . . .
C36 C 0.4986(3) 0.3252(3) 0.12148(13) 0.0195(6) Uani 1 1 d . . . . .
H73 H 0.5180 0.2490 0.1055 0.023 Uiso 1 1 calc R U . . .
H72 H 0.4154 0.3408 0.1066 0.023 Uiso 1 1 calc R U . . .
C37 C 0.5750(2) 0.4107(3) 0.09134(13) 0.0175(6) Uani 1 1 d . . . . .
H79 H 0.6525 0.4188 0.1120 0.021 Uiso 1 1 calc R U . . .
C38 C 0.5466(2) 0.4765(3) 0.03898(13) 0.0179(6) Uani 1 1 d . . . . .
C39 C 0.6342(3) 0.5551(3) 0.01255(15) 0.0265(7) Uani 1 1 d . . . . .
H47 H 0.7072 0.5535 0.0418 0.040 Uiso 1 1 calc R U . . .
H75 H 0.6024 0.6320 0.0108 0.040 Uiso 1 1 calc R U . . .
H74 H 0.6502 0.5312 -0.0323 0.040 Uiso 1 1 calc R U . . .
C40 C 0.5119(2) 0.4520(2) 0.29834(13) 0.0134(5) Uani 1 1 d . . . . .
C41 C 0.4994(2) 0.4464(2) 0.22376(13) 0.0139(5) Uani 1 1 d . . . . .
H81 H 0.5589 0.4960 0.2060 0.017 Uiso 1 1 calc R U . . .
H82 H 0.4209 0.4747 0.2071 0.017 Uiso 1 1 calc R U . . .
C42 C 0.4391(3) 0.1238(3) 0.20148(13) 0.0201(6) Uani 1 1 d . . . . .
H68 H 0.3772 0.0764 0.2187 0.024 Uiso 1 1 calc R U . . .
H67 H 0.4208 0.1308 0.1528 0.024 Uiso 1 1 calc R U . . .
C43 C 0.5570(3) 0.0628(3) 0.21453(14) 0.0220(6) Uani 1 1 d . . . . .
H65 H 0.5552 -0.0112 0.1917 0.026 Uiso 1 1 calc R U . . .
H66 H 0.6215 0.1087 0.1989 0.026 Uiso 1 1 calc R U . . .
C44 C 0.5730(3) 0.0475(3) 0.28932(14) 0.0182(6) Uani 1 1 d . . . . .
H64 H 0.4983 0.0124 0.3015 0.022 Uiso 1 1 calc R U . . .
C45 C 0.6713(3) -0.0249(3) 0.32427(15) 0.0205(6) Uani 1 1 d . . . . .
C46 C 0.6137(2) 0.1133(2) 0.39797(13) 0.0148(5) Uani 1 1 d . . . . .
C47 C 0.5821(2) 0.1598(3) 0.32681(13) 0.0150(5) Uani 1 1 d . . . . .
C48 C 0.3680(2) 0.1955(2) 0.34879(12) 0.0134(5) Uani 1 1 d . . . . .
C49 C 0.2884(2) 0.2764(3) 0.38307(13) 0.0159(6) Uani 1 1 d . . . . .
H54 H 0.3067 0.3561 0.3715 0.019 Uiso 1 1 calc R U . . .
C50 C 0.1586(2) 0.2507(3) 0.36238(15) 0.0216(6) Uani 1 1 d . . . . .
H52 H 0.1408 0.2692 0.3153 0.032 Uiso 1 1 calc R U . . .
H51 H 0.1090 0.2961 0.3893 0.032 Uiso 1 1 calc R U . . .
H53 H 0.1433 0.1703 0.3694 0.032 Uiso 1 1 calc R U . . .
C51 C 0.3116(3) 0.2584(3) 0.45872(14) 0.0209(6) Uani 1 1 d . . . . .
H57 H 0.2845 0.1831 0.4704 0.031 Uiso 1 1 calc R U . . .
H55 H 0.2691 0.3157 0.4822 0.031 Uiso 1 1 calc R U . . .
H56 H 0.3960 0.2651 0.4717 0.031 Uiso 1 1 calc R U . . .
C52 C 0.6370(3) -0.1490(3) 0.32568(18) 0.0287(7) Uani 1 1 d . . . . .
H59 H 0.6995 -0.1920 0.3506 0.043 Uiso 1 1 calc R U . . .
H58 H 0.6253 -0.1779 0.2801 0.043 Uiso 1 1 calc R U . . .
H60 H 0.5639 -0.1570 0.3473 0.043 Uiso 1 1 calc R U . . .
C53 C 0.7939(3) -0.0112(3) 0.30093(16) 0.0256(7) Uani 1 1 d . . . . .
H62 H 0.8150 0.0690 0.3013 0.038 Uiso 1 1 calc R U . . .
H63 H 0.7947 -0.0409 0.2557 0.038 Uiso 1 1 calc R U . . .
H61 H 0.8506 -0.0528 0.3308 0.038 Uiso 1 1 calc R U . . .
C54 C 0.3056(2) 0.2826(3) 0.22158(14) 0.0179(6) Uani 1 1 d . . . . .
H70 H 0.2847 0.2934 0.1739 0.027 Uiso 1 1 calc R U . . .
H71 H 0.2967 0.3542 0.2450 0.027 Uiso 1 1 calc R U . . .
H69 H 0.2538 0.2257 0.2387 0.027 Uiso 1 1 calc R U . . .
C55 C 0.4280(3) 0.4748(3) -0.00057(15) 0.0247(7) Uani 1 1 d . . . . .
H78 H 0.4306 0.4236 -0.0386 0.037 Uiso 1 1 calc R U . . .
H76 H 0.4082 0.5511 -0.0166 0.037 Uiso 1 1 calc R U . . .
H77 H 0.3683 0.4486 0.0279 0.037 Uiso 1 1 calc R U . . .
C56 C 0.5353(2) 0.5648(2) 0.33044(13) 0.0156(6) Uani 1 1 d . . . . .
H83 H 0.4783 0.6203 0.3101 0.019 Uiso 1 1 calc R U . . .
H86 H 0.6150 0.5903 0.3216 0.019 Uiso 1 1 calc R U . . .
C57 C 0.5264(2) 0.5622(2) 0.40575(13) 0.0152(6) Uani 1 1 d . . . . .
H57A H 0.5656 0.6304 0.4268 0.018 Uiso 1 1 calc R U . . .
C58 C 0.7161(2) 0.4527(3) 0.42290(14) 0.0190(6) Uani 1 1 d . . . . .
H87 H 0.7522 0.3835 0.4418 0.029 Uiso 1 1 calc R U . . .
H89 H 0.7553 0.5185 0.4443 0.029 Uiso 1 1 calc R U . . .
H88 H 0.7244 0.4550 0.3750 0.029 Uiso 1 1 calc R U . . .
O12 O 0.40449(17) 0.56304(19) 0.41602(9) 0.0189(4) Uani 1 1 d . . . . .
H12A H 0.3964 0.5764 0.4562 0.028 Uiso 1 1 calc R U . . .

loop_
_atom_site_aniso_label
_atom_site_aniso_U_11
_atom_site_aniso_U_22
_atom_site_aniso_U_33
_atom_site_aniso_U_23
_atom_site_aniso_U_13
_atom_site_aniso_U_12
O1 0.0106(9) 0.0165(9) 0.0113(8) 0.0005(7) -0.0048(7) 0.0003(8)
O2 0.0065(9) 0.0185(9) 0.0159(8) -0.0009(7) -0.0009(7) 0.0012(8)
O3 0.0109(9) 0.0205(10) 0.0172(9) 0.0024(8) -0.0051(7) -0.0032(8)
O4 0.0153(9) 0.0207(10) 0.0144(9) -0.0015(8) -0.0055(7) -0.0026(8)
O5 0.0126(9) 0.0299(11) 0.0159(9) 0.0057(9) -0.0012(7) -0.0035(9)
O6 0.0116(9) 0.0202(10) 0.0209(9) -0.0008(8) 0.0007(7) -0.0012(8)
O7 0.0134(9) 0.0180(9) 0.0107(8) -0.0002(7) -0.0037(7) -0.0002(8)
O8 0.0134(10) 0.0210(10) 0.0215(10) 0.0017(8) -0.0004(7) 0.0031(8)
O9 0.0162(10) 0.0221(10) 0.0153(9) 0.0024(8) -0.0012(7) 0.0014(9)
O10 0.0088(9) 0.0207(10) 0.0179(9) -0.0011(8) 0.0009(7) -0.0025(8)
O11 0.0105(9) 0.0209(10) 0.0203(9) 0.0014(8) -0.0018(7) -0.0027(8)
C1 0.0347(19) 0.0345(18) 0.0264(16) -0.0048(14) 0.0058(13) 0.0024(16)
C2 0.0226(15) 0.0258(16) 0.0170(13) -0.0008(12) -0.0009(11) 0.0013(13)
C3 0.0174(14) 0.0216(13) 0.0126(12) -0.0011(11) -0.0070(10) 0.0009(12)
C4 0.0134(13) 0.0274(14) 0.0118(12) -0.0001(11) -0.0034(10) 0.0020(12)
C5 0.0073(12) 0.0224(13) 0.0111(12) -0.0012(11) -0.0037(9) -0.0008(11)
C6 0.0051(12) 0.0182(12) 0.0138(11) -0.0008(10) -0.0057(9) -0.0004(10)
C7 0.0034(11) 0.0169(12) 0.0133(11) -0.0007(10) -0.0028(9) -0.0035(10)
C8 0.0032(11) 0.0219(13) 0.0121(11) -0.0005(11) 0.0001(9) -0.0009(11)
C9 0.0066(12) 0.0170(12) 0.0168(13) -0.0005(10) -0.0026(10) -0.0018(11)
C10 0.0125(13) 0.0204(14) 0.0157(12) 0.0029(11) -0.0062(10) -0.0034(11)
C11 0.0138(13) 0.0285(15) 0.0214(13) 0.0032(12) -0.0005(10) -0.0081(12)
C12 0.0167(14) 0.0229(14) 0.0168(13) 0.0006(11) -0.0063(10) 0.0018(12)
C13 0.0113(13) 0.0198(14) 0.0152(12) 0.0026(10) -0.0058(10) -0.0001(11)
C14 0.0052(11) 0.0213(14) 0.0096(11) 0.0011(10) -0.0035(9) -0.0001(11)
C15 0.0058(11) 0.0139(12) 0.0173(13) 0.0003(10) -0.0019(9) -0.0016(10)
C16 0.0188(15) 0.0216(15) 0.0259(14) 0.0023(12) -0.0059(11) -0.0050(12)
C17 0.0096(12) 0.0178(12) 0.0157(12) 0.0034(10) -0.0042(10) -0.0018(11)
C18 0.0087(12) 0.0187(13) 0.0154(11) 0.0004(10) -0.0060(9) -0.0013(10)
C19 0.0066(12) 0.0224(13) 0.0188(12) 0.0009(11) -0.0028(9) -0.0017(11)
C20 0.0116(12) 0.0200(13) 0.0124(12) -0.0016(10) -0.0031(9) -0.0002(11)
C21 0.0066(12) 0.0174(13) 0.0157(13) -0.0002(10) -0.0032(9) -0.0025(10)
C22 0.0129(13) 0.0189(13) 0.0143(12) -0.0011(11) -0.0006(10) 0.0010(11)
C23 0.0126(13) 0.0181(13) 0.0157(12) 0.0030(11) -0.0040(10) 0.0024(11)
C24 0.046(2) 0.0343(19) 0.050(2) -0.0025(18) 0.0242(18) -0.0065(19)
C25 0.0040(11) 0.0170(13) 0.0151(12) -0.0003(10) -0.0032(9) -0.0023(10)
C26 0.0094(13) 0.0194(13) 0.0173(12) -0.0004(11) 0.0018(10) -0.0038(11)
C27 0.0101(13) 0.0307(15) 0.0236(13) -0.0046(13) 0.0026(10) -0.0015(12)
C28 0.0161(14) 0.0271(14) 0.0161(13) 0.0005(11) 0.0013(10) -0.0013(12)
C29 0.0089(13) 0.0285(15) 0.0214(13) 0.0047(12) -0.0045(10) 0.0002(12)
C30 0.0182(14) 0.0215(13) 0.0139(13) -0.0004(11) -0.0035(10) 0.0011(12)
C31 0.0109(13) 0.0202(13) 0.0134(12) -0.0020(10) -0.0056(10) 0.0007(11)
C32 0.0055(11) 0.0219(13) 0.0100(11) -0.0002(10) -0.0027(9) 0.0004(11)
C33 0.0083(12) 0.0195(13) 0.0102(11) 0.0018(10) -0.0021(9) 0.0005(11)
C34 0.0109(13) 0.0200(13) 0.0116(12) -0.0003(10) -0.0046(9) -0.0027(11)
C35 0.0080(12) 0.0228(13) 0.0112(12) 0.0003(11) -0.0034(9) -0.0031(11)
C36 0.0178(14) 0.0268(14) 0.0135(12) -0.0021(12) -0.0009(10) -0.0062(13)
C37 0.0088(12) 0.0298(14) 0.0137(12) -0.0004(11) 0.0003(10) -0.0001(12)
C38 0.0089(13) 0.0295(15) 0.0150(12) -0.0011(11) 0.0000(10) 0.0032(12)
C39 0.0153(14) 0.0426(19) 0.0216(13) 0.0089(14) 0.0010(11) -0.0025(14)
C40 0.0062(12) 0.0199(13) 0.0135(12) -0.0006(10) -0.0034(9) 0.0013(10)
C41 0.0105(12) 0.0197(13) 0.0109(12) 0.0016(10) -0.0025(9) -0.0024(11)
C42 0.0205(14) 0.0246(14) 0.0142(12) -0.0026(11) -0.0040(10) -0.0044(12)
C43 0.0227(15) 0.0240(14) 0.0187(14) -0.0059(12) -0.0012(11) 0.0000(12)
C44 0.0127(13) 0.0204(13) 0.0209(14) -0.0016(11) -0.0014(10) 0.0003(12)
C45 0.0186(15) 0.0225(14) 0.0202(13) -0.0021(12) 0.0001(11) 0.0042(12)
C46 0.0070(12) 0.0179(13) 0.0188(14) 0.0031(11) -0.0032(9) -0.0009(10)
C47 0.0063(12) 0.0221(13) 0.0162(12) -0.0001(11) -0.0016(9) -0.0019(11)
C48 0.0077(12) 0.0198(13) 0.0117(12) 0.0011(10) -0.0049(9) 0.0009(11)
C49 0.0085(12) 0.0207(13) 0.0182(13) 0.0024(11) 0.0001(9) 0.0028(11)
C50 0.0097(14) 0.0274(15) 0.0273(14) 0.0055(12) -0.0012(11) 0.0011(12)
C51 0.0141(13) 0.0299(15) 0.0186(13) 0.0030(12) 0.0017(10) 0.0000(12)
C52 0.0261(17) 0.0226(15) 0.0365(17) -0.0004(14) -0.0023(13) 0.0034(14)
C53 0.0184(15) 0.0300(16) 0.0291(15) -0.0014(13) 0.0062(12) 0.0076(13)
C54 0.0111(13) 0.0257(14) 0.0156(12) 0.0022(11) -0.0067(10) -0.0031(11)
C55 0.0124(14) 0.0383(18) 0.0220(14) 0.0004(13) -0.0073(11) 0.0050(13)
C56 0.0121(12) 0.0198(14) 0.0142(12) 0.0028(11) -0.0029(10) 0.0003(11)
C57 0.0121(13) 0.0191(13) 0.0133(12) -0.0023(11) -0.0045(10) -0.0001(11)
C58 0.0092(13) 0.0271(14) 0.0199(13) -0.0028(11) -0.0046(10) -0.0004(12)
O12 0.0118(9) 0.0309(11) 0.0136(8) -0.0015(9) -0.0015(7) 0.0075(9)

loop_
_atom_type_symbol
_atom_type_description
_atom_type_scat_dispersion_real
_atom_type_scat_dispersion_imag
_atom_type_scat_source
C C 0.0181 0.0091 'International Tables Vol C Tables 4.2.6.8 and 6.1.1.4'
H H 0.0000 0.0000 'International Tables Vol C Tables 4.2.6.8 and 6.1.1.4'
O O 0.0492 0.0322 'International Tables Vol C Tables 4.2.6.8 and 6.1.1.4'

loop_
_geom_angle_atom_site_label_1
_geom_angle_atom_site_label_2
_geom_angle_atom_site_label_3
_geom_angle
_geom_angle_site_symmetry_1
_geom_angle_site_symmetry_3
_geom_angle_publ_flag
C14 O1 C13 117.4(2) . . ?
C8 O2 H2A 109.5 . . ?
C15 O3 C10 112.5(2) . . ?
C23 O5 H5 109.5 . . ?
C32 O7 C31 118.3(2) . . ?
C46 O8 C45 112.4(2) . . ?
C47 O10 H10A 109.5 . . ?
C2 C1 H1 109.5 . . ?
C2 C1 H27 109.5 . . ?
H1 C1 H27 109.5 . . ?
C2 C1 H28 109.5 . . ?
H1 C1 H28 109.5 . . ?
H27 C1 H28 109.5 . . ?
C3 C2 C24 124.1(3) . . ?
C3 C2 C1 121.4(3) . . ?
C24 C2 C1 114.5(3) . . ?
C2 C3 C4 127.0(3) . . ?
C2 C3 H29 116.5 . . ?
C4 C3 H29 116.5 . . ?
C3 C4 C5 111.6(2) . . ?
C3 C4 H23 109.3 . . ?
C5 C4 H23 109.3 . . ?
C3 C4 H22 109.3 . . ?
C5 C4 H22 109.3 . . ?
H23 C4 H22 108.0 . . ?
C20 C5 C4 109.9(2) . . ?
C20 C5 C6 110.8(2) . . ?
C4 C5 C6 113.8(2) . . ?
C20 C5 H30 107.3 . . ?
C4 C5 H30 107.3 . . ?
C6 C5 H30 107.3 . . ?
C19 C6 C18 107.3(2) . . ?
C19 C6 C5 109.3(2) . . ?
C18 C6 C5 110.8(2) . . ?
C19 C6 C7 109.1(2) . . ?
C18 C6 C7 111.3(2) . . ?
C5 C6 C7 109.1(2) . . ?
C14 C7 C25 110.2(2) . . ?
C14 C7 C8 108.9(2) . . ?
C25 C7 C8 109.7(2) . . ?
C14 C7 C6 110.0(2) . . ?
C25 C7 C6 107.9(2) . . ?
C8 C7 C6 110.2(2) . . ?
O2 C8 C9 108.2(2) . . ?
O2 C8 C15 102.9(2) . . ?
C9 C8 C15 99.2(2) . . ?
O2 C8 C7 109.7(2) . . ?
C9 C8 C7 114.5(2) . . ?
C15 C8 C7 121.1(2) . . ?
C17 C9 C8 112.3(2) . . ?
C17 C9 C10 122.3(2) . . ?
C8 C9 C10 104.1(2) . . ?
C17 C9 H12 105.6 . . ?
C8 C9 H12 105.6 . . ?
C10 C9 H12 105.6 . . ?
O3 C10 C11 109.8(2) . . ?
O3 C10 C16 105.0(2) . . ?
C11 C10 C16 110.7(2) . . ?
O3 C10 C9 101.7(2) . . ?
C11 C10 C9 115.9(2) . . ?
C16 C10 C9 112.8(2) . . ?
C10 C11 H10 109.5 . . ?
C10 C11 H11 109.5 . . ?
H10 C11 H11 109.5 . . ?
C10 C11 H2 109.5 . . ?
H10 C11 H2 109.5 . . ?
H11 C11 H2 109.5 . . ?
C13 C12 H45 109.5 . . ?
C13 C12 H4 109.5 . . ?
H45 C12 H4 109.5 . . ?
C13 C12 H3 109.5 . . ?
H45 C12 H3 109.5 . . ?
H4 C12 H3 109.5 . . ?
O1 C13 C29 109.3(2) . . ?
O1 C13 C12 103.9(2) . . ?
C29 C13 C12 110.0(2) . . ?
O1 C13 C23 108.7(2) . . ?
C29 C13 C23 111.3(2) . . ?
C12 C13 C23 113.3(2) . . ?
C21 C14 O1 123.2(2) . . ?
C21 C14 C7 127.3(2) . . ?
O1 C14 C7 109.5(2) . . ?
O4 C15 O3 120.4(2) . . ?
O4 C15 C8 131.9(2) . . ?
O3 C15 C8 107.6(2) . . ?
C10 C16 H9 109.5 . . ?
C10 C16 H8 109.5 . . ?
H9 C16 H8 109.5 . . ?
C10 C16 H7 109.5 . . ?
H9 C16 H7 109.5 . . ?
H8 C16 H7 109.5 . . ?
C9 C17 C18 105.6(2) . . ?
C9 C17 H34 110.6 . . ?
C18 C17 H34 110.6 . . ?
C9 C17 H33 110.6 . . ?
C18 C17 H33 110.6 . . ?
H34 C17 H33 108.8 . . ?
C17 C18 C6 114.5(2) . . ?
C17 C18 H32 108.6 . . ?
C6 C18 H32 108.6 . . ?
C17 C18 H31 108.6 . . ?
C6 C18 H31 108.6 . . ?
H32 C18 H31 107.6 . . ?
C6 C19 H15 109.5 . . ?
C6 C19 H14 109.5 . . ?
H15 C19 H14 109.5 . . ?
C6 C19 H13 109.5 . . ?
H15 C19 H13 109.5 . . ?
H14 C19 H13 109.5 . . ?
C21 C20 C5 112.8(2) . . ?
C21 C20 H20 109.0 . . ?
C5 C20 H20 109.0 . . ?
C21 C20 H21 109.0 . . ?
C5 C20 H21 109.0 . . ?
H20 C20 H21 107.8 . . ?
C14 C21 C22 121.5(2) . . ?
C14 C21 C20 121.5(2) . . ?
C22 C21 C20 116.9(2) . . ?
C21 C22 C23 112.3(2) . . ?
C21 C22 H18 109.1 . . ?
C23 C22 H18 109.1 . . ?
C21 C22 H19 109.1 . . ?
C23 C22 H19 109.1 . . ?
H18 C22 H19 107.9 . . ?
O5 C23 C22 106.4(2) . . ?
O5 C23 C13 111.4(2) . . ?
C22 C23 C13 109.0(2) . . ?
O5 C23 H17 110.0 . . ?
C22 C23 H17 110.0 . . ?
C13 C23 H17 110.0 . . ?
C2 C24 H24 109.5 . . ?
C2 C24 H25 109.5 . . ?
H24 C24 H25 109.5 . . ?
C2 C24 H26 109.5 . . ?
H24 C24 H26 109.5 . . ?
H25 C24 H26 109.5 . . ?
O6 C25 C26 119.2(2) . . ?
O6 C25 C7 119.7(2) . . ?
C26 C25 C7 121.1(2) . . ?
C25 C26 C27 111.1(2) . . ?
C25 C26 C28 106.8(2) . . ?
C27 C26 C28 109.0(2) . . ?
C25 C26 H35 109.9 . . ?
C27 C26 H35 109.9 . . ?
C28 C26 H35 109.9 . . ?
C26 C27 H37 109.5 . . ?
C26 C27 H38 109.5 . . ?
H37 C27 H38 109.5 . . ?
C26 C27 H36 109.5 . . ?
H37 C27 H36 109.5 . . ?
H38 C27 H36 109.5 . . ?
C26 C28 H39 109.5 . . ?
C26 C28 H41 109.5 . . ?
H39 C28 H41 109.5 . . ?
C26 C28 H40 109.5 . . ?
H39 C28 H40 109.5 . . ?
H41 C28 H40 109.5 . . ?
C13 C29 H42 109.5 . . ?
C13 C29 H44 109.5 . . ?
H42 C29 H44 109.5 . . ?
C13 C29 H43 109.5 . . ?
H42 C29 H43 109.5 . . ?
H44 C29 H43 109.5 . . ?
C31 C30 H90 109.5 . . ?
C31 C30 H46 109.5 . . ?
H90 C30 H46 109.5 . . ?
C31 C30 H48 109.5 . . ?
H90 C30 H48 109.5 . . ?
H46 C30 H48 109.5 . . ?
O7 C31 C30 103.9(2) . . ?
O7 C31 C58 109.4(2) . . ?
C30 C31 C58 110.4(2) . . ?
O7 C31 C57 108.8(2) . . ?
C30 C31 C57 113.0(2) . . ?
C58 C31 C57 111.1(2) . . ?
C40 C32 O7 123.3(3) . . ?
C40 C32 C33 127.2(2) . . ?
O7 C32 C33 109.5(2) . . ?
C32 C33 C48 109.7(2) . . ?
C32 C33 C47 108.6(2) . . ?
C48 C33 C47 108.9(2) . . ?
C32 C33 C34 110.0(2) . . ?
C48 C33 C34 108.9(2) . . ?
C47 C33 C34 110.6(2) . . ?
C54 C34 C42 106.9(2) . . ?
C54 C34 C35 109.2(2) . . ?
C42 C34 C35 110.8(2) . . ?
C54 C34 C33 109.2(2) . . ?
C42 C34 C33 111.8(2) . . ?
C35 C34 C33 108.9(2) . . ?
C41 C35 C36 110.1(2) . . ?
C41 C35 C34 110.9(2) . . ?
C36 C35 C34 114.4(2) . . ?
C41 C35 H80 107.0 . . ?
C36 C35 H80 107.0 . . ?
C34 C35 H80 107.0 . . ?
C37 C36 C35 112.1(2) . . ?
C37 C36 H73 109.2 . . ?
C35 C36 H73 109.2 . . ?
C37 C36 H72 109.2 . . ?
C35 C36 H72 109.2 . . ?
H73 C36 H72 107.9 . . ?
C38 C37 C36 127.4(3) . . ?
C38 C37 H79 116.3 . . ?
C36 C37 H79 116.3 . . ?
C37 C38 C39 121.5(3) . . ?
C37 C38 C55 123.9(3) . . ?
C39 C38 C55 114.6(3) . . ?
C38 C39 H47 109.5 . . ?
C38 C39 H75 109.5 . . ?
H47 C39 H75 109.5 . . ?
C38 C39 H74 109.5 . . ?
H47 C39 H74 109.5 . . ?
H75 C39 H74 109.5 . . ?
C32 C40 C56 120.7(2) . . ?
C32 C40 C41 121.2(3) . . ?
C56 C40 C41 118.1(2) . . ?
C40 C41 C35 112.0(2) . . ?
C40 C41 H81 109.2 . . ?
C35 C41 H81 109.2 . . ?
C40 C41 H82 109.2 . . ?
C35 C41 H82 109.2 . . ?
H81 C41 H82 107.9 . . ?
C43 C42 C34 115.1(2) . . ?
C43 C42 H68 108.5 . . ?
C34 C42 H68 108.5 . . ?
C43 C42 H67 108.5 . . ?
C34 C42 H67 108.5 . . ?
H68 C42 H67 107.5 . . ?
C44 C43 C42 104.8(2) . . ?
C44 C43 H65 110.8 . . ?
C42 C43 H65 110.8 . . ?
C44 C43 H66 110.8 . . ?
C42 C43 H66 110.8 . . ?
H65 C43 H66 108.9 . . ?
C43 C44 C47 112.7(2) . . ?
C43 C44 C45 123.0(2) . . ?
C47 C44 C45 104.1(2) . . ?
C43 C44 H64 105.2 . . ?
C47 C44 H64 105.2 . . ?
C45 C44 H64 105.2 . . ?
O8 C45 C52 106.0(3) . . ?
O8 C45 C53 108.8(2) . . ?
C52 C45 C53 110.7(3) . . ?
O8 C45 C44 101.7(2) . . ?
C52 C45 C44 111.6(3) . . ?
C53 C45 C44 117.0(3) . . ?
O9 C46 O8 120.0(2) . . ?
O9 C46 C47 131.5(3) . . ?
O8 C46 C47 108.4(2) . . ?
O10 C47 C44 108.0(2) . . ?
O10 C47 C46 103.9(2) . . ?
C44 C47 C46 98.6(2) . . ?
O10 C47 C33 110.1(2) . . ?
C44 C47 C33 114.0(2) . . ?
C46 C47 C33 120.9(2) . . ?
O11 C48 C49 119.3(3) . . ?
O11 C48 C33 119.5(2) . . ?
C49 C48 C33 121.2(2) . . ?
C48 C49 C50 110.6(2) . . ?
C48 C49 C51 107.7(2) . . ?
C50 C49 C51 108.7(2) . . ?
C48 C49 H54 109.9 . . ?
C50 C49 H54 109.9 . . ?
C51 C49 H54 109.9 . . ?
C49 C50 H52 109.5 . . ?
C49 C50 H51 109.5 . . ?
H52 C50 H51 109.5 . . ?
C49 C50 H53 109.5 . . ?
H52 C50 H53 109.5 . . ?
H51 C50 H53 109.5 . . ?
C49 C51 H57 109.5 . . ?
C49 C51 H55 109.5 . . ?
H57 C51 H55 109.5 . . ?
C49 C51 H56 109.5 . . ?
H57 C51 H56 109.5 . . ?
H55 C51 H56 109.5 . . ?
C45 C52 H59 109.5 . . ?
C45 C52 H58 109.5 . . ?
H59 C52 H58 109.5 . . ?
C45 C52 H60 109.5 . . ?
H59 C52 H60 109.5 . . ?
H58 C52 H60 109.5 . . ?
C45 C53 H62 109.5 . . ?
C45 C53 H63 109.5 . . ?
H62 C53 H63 109.5 . . ?
C45 C53 H61 109.5 . . ?
H62 C53 H61 109.5 . . ?
H63 C53 H61 109.5 . . ?
C34 C54 H70 109.5 . . ?
C34 C54 H71 109.5 . . ?
H70 C54 H71 109.5 . . ?
C34 C54 H69 109.5 . . ?
H70 C54 H69 109.5 . . ?
H71 C54 H69 109.5 . . ?
C38 C55 H78 109.5 . . ?
C38 C55 H76 109.5 . . ?
H78 C55 H76 109.5 . . ?
C38 C55 H77 109.5 . . ?
H78 C55 H77 109.5 . . ?
H76 C55 H77 109.5 . . ?
C40 C56 C57 112.7(2) . . ?
C40 C56 H83 109.0 . . ?
C57 C56 H83 109.0 . . ?
C40 C56 H86 109.0 . . ?
C57 C56 H86 109.0 . . ?
H83 C56 H86 107.8 . . ?
O12 C57 C56 107.1(2) . . ?
O12 C57 C31 111.1(2) . . ?
C56 C57 C31 109.1(2) . . ?
O12 C57 H57A 109.9 . . ?
C56 C57 H57A 109.9 . . ?
C31 C57 H57A 109.9 . . ?
C31 C58 H87 109.5 . . ?
C31 C58 H89 109.5 . . ?
H87 C58 H89 109.5 . . ?
C31 C58 H88 109.5 . . ?
H87 C58 H88 109.5 . . ?
H89 C58 H88 109.5 . . ?
C57 O12 H12A 109.5 . . ?

loop_
_geom_bond_atom_site_label_1
_geom_bond_atom_site_label_2
_geom_bond_distance
_geom_bond_site_symmetry_2
_geom_bond_publ_flag
O1 C14 1.376(3) . ?
O1 C13 1.449(3) . ?
O2 C8 1.444(3) . ?
O2 H2A 0.8400 . ?
O3 C15 1.361(3) . ?
O3 C10 1.475(3) . ?
O4 C15 1.197(3) . ?
O5 C23 1.422(3) . ?
O5 H5 0.8400 . ?
O6 C25 1.208(4) . ?
O7 C32 1.370(3) . ?
O7 C31 1.445(3) . ?
O8 C46 1.353(3) . ?
O8 C45 1.468(3) . ?
O9 C46 1.205(4) . ?
O10 C47 1.434(3) . ?
O10 H10A 0.8400 . ?
O11 C48 1.207(4) . ?
C1 C2 1.501(5) . ?
C1 H1 0.9800 . ?
C1 H27 0.9800 . ?
C1 H28 0.9800 . ?
C2 C3 1.322(4) . ?
C2 C24 1.500(5) . ?
C3 C4 1.508(4) . ?
C3 H29 0.9500 . ?
C4 C5 1.548(3) . ?
C4 H23 0.9900 . ?
C4 H22 0.9900 . ?
C5 C20 1.528(4) . ?
C5 C6 1.564(4) . ?
C5 H30 1.0000 . ?
C6 C19 1.541(4) . ?
C6 C18 1.542(4) . ?
C6 C7 1.609(3) . ?
C7 C14 1.512(4) . ?
C7 C25 1.566(4) . ?
C7 C8 1.574(4) . ?
C8 C9 1.524(4) . ?
C8 C15 1.546(3) . ?
C9 C17 1.512(3) . ?
C9 C10 1.538(4) . ?
C9 H12 1.0000 . ?
C10 C11 1.515(4) . ?
C10 C16 1.519(4) . ?
C11 H10 0.9800 . ?
C11 H11 0.9800 . ?
C11 H2 0.9800 . ?
C12 C13 1.526(4) . ?
C12 H45 0.9800 . ?
C12 H4 0.9800 . ?
C12 H3 0.9800 . ?
C13 C29 1.525(4) . ?
C13 C23 1.537(4) . ?
C14 C21 1.331(4) . ?
C16 H9 0.9800 . ?
C16 H8 0.9800 . ?
C16 H7 0.9800 . ?
C17 C18 1.538(4) . ?
C17 H34 0.9900 . ?
C17 H33 0.9900 . ?
C18 H32 0.9900 . ?
C18 H31 0.9900 . ?
C19 H15 0.9800 . ?
C19 H14 0.9800 . ?
C19 H13 0.9800 . ?
C20 C21 1.503(3) . ?
C20 H20 0.9900 . ?
C20 H21 0.9900 . ?
C21 C22 1.496(4) . ?
C22 C23 1.533(3) . ?
C22 H18 0.9900 . ?
C22 H19 0.9900 . ?
C23 H17 1.0000 . ?
C24 H24 0.9800 . ?
C24 H25 0.9800 . ?
C24 H26 0.9800 . ?
C25 C26 1.533(4) . ?
C26 C27 1.538(4) . ?
C26 C28 1.544(4) . ?
C26 H35 1.0000 . ?
C27 H37 0.9800 . ?
C27 H38 0.9800 . ?
C27 H36 0.9800 . ?
C28 H39 0.9800 . ?
C28 H41 0.9800 . ?
C28 H40 0.9800 . ?
C29 H42 0.9800 . ?
C29 H44 0.9800 . ?
C29 H43 0.9800 . ?
C30 C31 1.521(4) . ?
C30 H90 0.9800 . ?
C30 H46 0.9800 . ?
C30 H48 0.9800 . ?
C31 C58 1.522(4) . ?
C31 C57 1.540(4) . ?
C32 C40 1.344(4) . ?
C32 C33 1.518(4) . ?
C33 C48 1.566(4) . ?
C33 C47 1.582(4) . ?
C33 C34 1.607(3) . ?
C34 C54 1.539(4) . ?
C34 C42 1.545(4) . ?
C34 C35 1.565(4) . ?
C35 C41 1.518(4) . ?
C35 C36 1.550(3) . ?
C35 H80 1.0000 . ?
C36 C37 1.501(4) . ?
C36 H73 0.9900 . ?
C36 H72 0.9900 . ?
C37 C38 1.330(4) . ?
C37 H79 0.9500 . ?
C38 C39 1.499(4) . ?
C38 C55 1.513(4) . ?
C39 H47 0.9800 . ?
C39 H75 0.9800 . ?
C39 H74 0.9800 . ?
C40 C56 1.498(4) . ?
C40 C41 1.502(3) . ?
C41 H81 0.9900 . ?
C41 H82 0.9900 . ?
C42 C43 1.532(4) . ?
C42 H68 0.9900 . ?
C42 H67 0.9900 . ?
C43 C44 1.516(4) . ?
C43 H65 0.9900 . ?
C43 H66 0.9900 . ?
C44 C47 1.530(4) . ?
C44 C45 1.535(4) . ?
C44 H64 1.0000 . ?
C45 C52 1.522(4) . ?
C45 C53 1.526(4) . ?
C46 C47 1.552(4) . ?
C48 C49 1.528(4) . ?
C49 C50 1.536(4) . ?
C49 C51 1.542(4) . ?
C49 H54 1.0000 . ?
C50 H52 0.9800 . ?
C50 H51 0.9800 . ?
C50 H53 0.9800 . ?
C51 H57 0.9800 . ?
C51 H55 0.9800 . ?
C51 H56 0.9800 . ?
C52 H59 0.9800 . ?
C52 H58 0.9800 . ?
C52 H60 0.9800 . ?
C53 H62 0.9800 . ?
C53 H63 0.9800 . ?
C53 H61 0.9800 . ?
C54 H70 0.9800 . ?
C54 H71 0.9800 . ?
C54 H69 0.9800 . ?
C55 H78 0.9800 . ?
C55 H76 0.9800 . ?
C55 H77 0.9800 . ?
C56 C57 1.533(3) . ?
C56 H83 0.9900 . ?
C56 H86 0.9900 . ?
C57 O12 1.427(3) . ?
C57 H57A 1.0000 . ?
C58 H87 0.9800 . ?
C58 H89 0.9800 . ?
C58 H88 0.9800 . ?
O12 H12A 0.8400 . ?

loop_
_geom_hbond_atom_site_label_D
_geom_hbond_atom_site_label_H
_geom_hbond_atom_site_label_A
_geom_hbond_distance_DH
_geom_hbond_distance_HA
_geom_hbond_distance_DA
_geom_hbond_angle_DHA
_geom_hbond_site_symmetry_A
O12 H12A O9 0.84 2.05 2.863(3) 163.2 2_656
C53 H62 O10 0.98 2.28 2.960(4) 125.3 .
C44 H64 O11 1.00 2.27 2.989(4) 128.1 .
C30 H46 O11 0.98 2.59 3.454(3) 146.7 2_656
C12 H4 O6 0.98 2.62 3.517(3) 151.9 2
C11 H10 O2 0.98 2.29 2.959(4) 124.5 .
C9 H12 O6 1.00 2.25 2.972(3) 128.2 .
O10 H10A O7 0.84 2.66 3.190(3) 122.7 .
O5 H5 O4 0.84 2.04 2.872(3) 168.5 2
O12 H12A O9 0.84 2.05 2.863(3) 163.2 2_656
C53 H62 O10 0.98 2.28 2.960(4) 125.3 .
C44 H64 O11 1.00 2.27 2.989(4) 128.1 .
C30 H46 O11 0.98 2.59 3.454(3) 146.7 2_656
C12 H4 O6 0.98 2.62 3.517(3) 151.9 2
C11 H10 O2 0.98 2.29 2.959(4) 124.5 .
C9 H12 O6 1.00 2.25 2.972(3) 128.2 .
O10 H10A O7 0.84 2.66 3.190(3) 122.7 .
O5 H5 O4 0.84 2.04 2.872(3) 168.5 2
C53 H62 O10 0.98 2.28 2.960(4) 125.3 .
C44 H64 O11 1.00 2.27 2.989(4) 128.1 .
C30 H46 O11 0.98 2.59 3.454(3) 146.7 2_656
C12 H4 O6 0.98 2.62 3.517(3) 151.9 2
C11 H10 O2 0.98 2.29 2.959(4) 124.5 .
C9 H12 O6 1.00 2.25 2.972(3) 128.2 .
O5 H5 O4 0.84 2.04 2.872(3) 168.5 2
O5 H5 O4 0.84 2.04 2.872(3) 168.5 2
C9 H12 O6 1.00 2.25 2.972(3) 128.2 .
C11 H10 O2 0.98 2.29 2.959(4) 124.5 .
C12 H4 O6 0.98 2.62 3.517(3) 151.9 2
C30 H46 O11 0.98 2.59 3.454(3) 146.7 2_656
C44 H64 O11 1.00 2.27 2.989(4) 128.1 .
C53 H62 O10 0.98 2.28 2.960(4) 125.3 .
O5 H5 O4 0.84 2.04 2.872(3) 168.5 2
O10 H10A O7 0.84 2.66 3.190(3) 122.7 .
C9 H12 O6 1.00 2.25 2.972(3) 128.2 .
C11 H10 O2 0.98 2.29 2.959(4) 124.5 .
C12 H4 O6 0.98 2.62 3.517(3) 151.9 2
C30 H46 O11 0.98 2.59 3.454(3) 146.7 2_656
C44 H64 O11 1.00 2.27 2.989(4) 128.1 .
C53 H62 O10 0.98 2.28 2.960(4) 125.3 .
O12 H12A O9 0.84 2.05 2.863(3) 163.2 2_656
O5 H5 O4 0.84 2.04 2.872(3) 168.5 2
C9 H12 O6 1.00 2.25 2.972(3) 128.2 .
C11 H10 O2 0.98 2.29 2.959(4) 124.5 .
C12 H4 O6 0.98 2.62 3.517(3) 151.9 2
C30 H46 O11 0.98 2.59 3.454(3) 146.7 2_656
C44 H64 O11 1.00 2.27 2.989(4) 128.1 .
C53 H62 O10 0.98 2.28 2.960(4) 125.3 .
O12 H12A O9 0.84 2.05 2.863(3) 163.2 2_656
O5 H5 O4 0.84 2.04 2.872(3) 168.5 2
O10 H10A O7 0.84 2.66 3.190(3) 122.7 .
C9 H12 O6 1.00 2.25 2.972(3) 128.2 .
C11 H10 O2 0.98 2.29 2.959(4) 124.5 .
C12 H4 O6 0.98 2.62 3.517(3) 151.9 2
C30 H46 O11 0.98 2.59 3.454(3) 146.7 2_656
C44 H64 O11 1.00 2.27 2.989(4) 128.1 .
C53 H62 O10 0.98 2.28 2.960(4) 125.3 .
O12 H12A O9 0.84 2.05 2.863(3) 163.2 2_656

loop_
_geom_torsion_atom_site_label_1
_geom_torsion_atom_site_label_2
_geom_torsion_atom_site_label_3
_geom_torsion_atom_site_label_4
_geom_torsion
_geom_torsion_site_symmetry_1
_geom_torsion_site_symmetry_2
_geom_torsion_site_symmetry_3
_geom_torsion_site_symmetry_4
_geom_torsion_publ_flag
C24 C2 C3 C4 -0.6(5) . . . . ?
C1 C2 C3 C4 -179.2(3) . . . . ?
C2 C3 C4 C5 88.2(3) . . . . ?
C3 C4 C5 C20 54.2(3) . . . . ?
C3 C4 C5 C6 179.1(2) . . . . ?
C20 C5 C6 C19 57.5(3) . . . . ?
C4 C5 C6 C19 -67.0(3) . . . . ?
C20 C5 C6 C18 175.5(2) . . . . ?
C4 C5 C6 C18 51.0(3) . . . . ?
C20 C5 C6 C7 -61.7(3) . . . . ?
C4 C5 C6 C7 173.9(2) . . . . ?
C19 C6 C7 C14 -78.7(3) . . . . ?
C18 C6 C7 C14 163.1(2) . . . . ?
C5 C6 C7 C14 40.6(3) . . . . ?
C19 C6 C7 C25 41.5(3) . . . . ?
C18 C6 C7 C25 -76.7(3) . . . . ?
C5 C6 C7 C25 160.8(2) . . . . ?
C19 C6 C7 C8 161.2(2) . . . . ?
C18 C6 C7 C8 43.0(3) . . . . ?
C5 C6 C7 C8 -79.5(3) . . . . ?
C14 C7 C8 O2 -44.2(3) . . . . ?
C25 C7 C8 O2 -164.9(2) . . . . ?
C6 C7 C8 O2 76.5(3) . . . . ?
C14 C7 C8 C9 -166.0(2) . . . . ?
C25 C7 C8 C9 73.3(3) . . . . ?
C6 C7 C8 C9 -45.3(3) . . . . ?
C14 C7 C8 C15 75.3(3) . . . . ?
C25 C7 C8 C15 -45.4(3) . . . . ?
C6 C7 C8 C15 -164.0(2) . . . . ?
O2 C8 C9 C17 -65.2(3) . . . . ?
C15 C8 C9 C17 -172.1(2) . . . . ?
C7 C8 C9 C17 57.4(3) . . . . ?
O2 C8 C9 C10 69.2(3) . . . . ?
C15 C8 C9 C10 -37.7(3) . . . . ?
C7 C8 C9 C10 -168.2(2) . . . . ?
C15 O3 C10 C11 111.0(2) . . . . ?
C15 O3 C10 C16 -130.0(2) . . . . ?
C15 O3 C10 C9 -12.2(3) . . . . ?
C17 C9 C10 O3 160.3(2) . . . . ?
C8 C9 C10 O3 31.8(3) . . . . ?
C17 C9 C10 C11 41.3(4) . . . . ?
C8 C9 C10 C11 -87.2(3) . . . . ?
C17 C9 C10 C16 -87.7(3) . . . . ?
C8 C9 C10 C16 143.7(2) . . . . ?
C14 O1 C13 C29 -74.4(3) . . . . ?
C14 O1 C13 C12 168.3(2) . . . . ?
C14 O1 C13 C23 47.3(3) . . . . ?
C13 O1 C14 C21 -14.7(4) . . . . ?
C13 O1 C14 C7 165.6(2) . . . . ?
C25 C7 C14 C21 -127.4(3) . . . . ?
C8 C7 C14 C21 112.3(3) . . . . ?
C6 C7 C14 C21 -8.5(4) . . . . ?
C25 C7 C14 O1 52.3(3) . . . . ?
C8 C7 C14 O1 -68.1(3) . . . . ?
C6 C7 C14 O1 171.1(2) . . . . ?
C10 O3 C15 O4 169.6(2) . . . . ?
C10 O3 C15 C8 -12.2(3) . . . . ?
O2 C8 C15 O4 97.9(3) . . . . ?
C9 C8 C15 O4 -150.9(3) . . . . ?
C7 C8 C15 O4 -24.9(4) . . . . ?
O2 C8 C15 O3 -80.0(2) . . . . ?
C9 C8 C15 O3 31.2(3) . . . . ?
C7 C8 C15 O3 157.2(2) . . . . ?
C8 C9 C17 C18 -62.1(3) . . . . ?
C10 C9 C17 C18 173.0(2) . . . . ?
C9 C17 C18 C6 62.6(3) . . . . ?
C19 C6 C18 C17 -173.9(2) . . . . ?
C5 C6 C18 C17 66.9(3) . . . . ?
C7 C6 C18 C17 -54.6(3) . . . . ?
C4 C5 C20 C21 175.1(2) . . . . ?
C6 C5 C20 C21 48.5(3) . . . . ?
O1 C14 C21 C22 -5.0(4) . . . . ?
C7 C14 C21 C22 174.5(2) . . . . ?
O1 C14 C21 C20 175.1(2) . . . . ?
C7 C14 C21 C20 -5.4(4) . . . . ?
C5 C20 C21 C14 -15.0(4) . . . . ?
C5 C20 C21 C22 165.1(2) . . . . ?
C14 C21 C22 C23 -10.6(4) . . . . ?
C20 C21 C22 C23 169.3(2) . . . . ?
C21 C22 C23 O5 -78.2(3) . . . . ?
C21 C22 C23 C13 42.1(3) . . . . ?
O1 C13 C23 O5 57.2(3) . . . . ?
C29 C13 C23 O5 177.6(2) . . . . ?
C12 C13 C23 O5 -57.8(3) . . . . ?
O1 C13 C23 C22 -60.0(3) . . . . ?
C29 C13 C23 C22 60.5(3) . . . . ?
C12 C13 C23 C22 -174.9(2) . . . . ?
C14 C7 C25 O6 -160.1(2) . . . . ?
C8 C7 C25 O6 -40.2(3) . . . . ?
C6 C7 C25 O6 79.8(3) . . . . ?
C14 C7 C25 C26 20.6(3) . . . . ?
C8 C7 C25 C26 140.5(2) . . . . ?
C6 C7 C25 C26 -99.4(3) . . . . ?
O6 C25 C26 C27 -51.6(3) . . . . ?
C7 C25 C26 C27 127.6(3) . . . . ?
O6 C25 C26 C28 67.2(3) . . . . ?
C7 C25 C26 C28 -113.6(3) . . . . ?
C32 O7 C31 C30 166.6(2) . . . . ?
C32 O7 C31 C58 -75.5(3) . . . . ?
C32 O7 C31 C57 46.0(3) . . . . ?
C31 O7 C32 C40 -13.8(4) . . . . ?
C31 O7 C32 C33 166.8(2) . . . . ?
C40 C32 C33 C48 -124.4(3) . . . . ?
O7 C32 C33 C48 54.9(3) . . . . ?
C40 C32 C33 C47 116.6(3) . . . . ?
O7 C32 C33 C47 -64.1(3) . . . . ?
C40 C32 C33 C34 -4.6(4) . . . . ?
O7 C32 C33 C34 174.7(2) . . . . ?
C32 C33 C34 C54 -80.9(3) . . . . ?
C48 C33 C34 C54 39.4(3) . . . . ?
C47 C33 C34 C54 159.1(2) . . . . ?
C32 C33 C34 C42 161.0(2) . . . . ?
C48 C33 C34 C42 -78.7(3) . . . . ?
C47 C33 C34 C42 41.0(3) . . . . ?
C32 C33 C34 C35 38.3(3) . . . . ?
C48 C33 C34 C35 158.6(2) . . . . ?
C47 C33 C34 C35 -81.7(3) . . . . ?
C54 C34 C35 C41 56.2(3) . . . . ?
C42 C34 C35 C41 173.7(2) . . . . ?
C33 C34 C35 C41 -63.0(3) . . . . ?
C54 C34 C35 C36 -69.1(3) . . . . ?
C42 C34 C35 C36 48.5(3) . . . . ?
C33 C34 C35 C36 171.8(2) . . . . ?
C41 C35 C36 C37 52.2(3) . . . . ?
C34 C35 C36 C37 177.9(2) . . . . ?
C35 C36 C37 C38 -139.6(3) . . . . ?
C36 C37 C38 C39 -177.4(3) . . . . ?
C36 C37 C38 C55 -0.5(5) . . . . ?
O7 C32 C40 C56 -5.0(4) . . . . ?
C33 C32 C40 C56 174.2(2) . . . . ?
O7 C32 C40 C41 172.9(2) . . . . ?
C33 C32 C40 C41 -7.9(4) . . . . ?
C32 C40 C41 C35 -16.0(4) . . . . ?
C56 C40 C41 C35 161.9(2) . . . . ?
C36 C35 C41 C40 178.9(2) . . . . ?
C34 C35 C41 C40 51.2(3) . . . . ?
C54 C34 C42 C43 -173.1(2) . . . . ?
C35 C34 C42 C43 68.0(3) . . . . ?
C33 C34 C42 C43 -53.6(3) . . . . ?
C34 C42 C43 C44 62.7(3) . . . . ?
C42 C43 C44 C47 -63.1(3) . . . . ?
C42 C43 C44 C45 171.0(3) . . . . ?
C46 O8 C45 C52 -131.7(2) . . . . ?
C46 O8 C45 C53 109.1(3) . . . . ?
C46 O8 C45 C44 -14.9(3) . . . . ?
C43 C44 C45 O8 162.9(3) . . . . ?
C47 C44 C45 O8 33.3(3) . . . . ?
C43 C44 C45 C52 -84.5(4) . . . . ?
C47 C44 C45 C52 146.0(3) . . . . ?
C43 C44 C45 C53 44.5(4) . . . . ?
C47 C44 C45 C53 -85.0(3) . . . . ?
C45 O8 C46 O9 172.0(3) . . . . ?
C45 O8 C46 C47 -9.5(3) . . . . ?
C43 C44 C47 O10 -65.1(3) . . . . ?
C45 C44 C47 O10 70.3(3) . . . . ?
C43 C44 C47 C46 -172.9(2) . . . . ?
C45 C44 C47 C46 -37.4(3) . . . . ?
C43 C44 C47 C33 57.6(3) . . . . ?
C45 C44 C47 C33 -166.9(2) . . . . ?
O9 C46 C47 O10 96.7(3) . . . . ?
O8 C46 C47 O10 -81.6(3) . . . . ?
O9 C46 C47 C44 -152.2(3) . . . . ?
O8 C46 C47 C44 29.4(3) . . . . ?
O9 C46 C47 C33 -27.4(4) . . . . ?
O8 C46 C47 C33 154.2(2) . . . . ?
C32 C33 C47 O10 -43.0(3) . . . . ?
C48 C33 C47 O10 -162.5(2) . . . . ?
C34 C33 C47 O10 77.8(3) . . . . ?
C32 C33 C47 C44 -164.6(2) . . . . ?
C48 C33 C47 C44 76.0(3) . . . . ?
C34 C33 C47 C44 -43.7(3) . . . . ?
C32 C33 C47 C46 78.2(3) . . . . ?
C48 C33 C47 C46 -41.3(3) . . . . ?
C34 C33 C47 C46 -161.0(2) . . . . ?
C32 C33 C48 O11 -159.3(2) . . . . ?
C47 C33 C48 O11 -40.5(3) . . . . ?
C34 C33 C48 O11 80.2(3) . . . . ?
C32 C33 C48 C49 20.3(3) . . . . ?
C47 C33 C48 C49 139.1(2) . . . . ?
C34 C33 C48 C49 -100.2(3) . . . . ?
O11 C48 C49 C50 -50.3(3) . . . . ?
C33 C48 C49 C50 130.0(2) . . . . ?
O11 C48 C49 C51 68.3(3) . . . . ?
C33 C48 C49 C51 -111.3(3) . . . . ?
C32 C40 C56 C57 -11.3(4) . . . . ?
C41 C40 C56 C57 170.7(2) . . . . ?
C40 C56 C57 O12 -77.9(3) . . . . ?
C40 C56 C57 C31 42.4(3) . . . . ?
O7 C31 C57 O12 58.7(3) . . . . ?
C30 C31 C57 O12 -56.1(3) . . . . ?
C58 C31 C57 O12 179.2(2) . . . . ?
O7 C31 C57 C56 -59.1(3) . . . . ?
C30 C31 C57 C56 -173.9(2) . . . . ?
C58 C31 C57 C56 61.4(3) . . . . ?
